data_4132367
loop_
_publ_author_name
'James, Michael J.'
'Schwarz, Jonas Luca'
'Strieth-Kalthoff, Felix'
'Wibbeling, Birgit'
'Glorius, Frank'

_publ_section_title
;
 Dearomative Cascade Photocatalysis: Divergent Synthesis through Catalyst
 Selective Energy Transfer.
;
_journal_issue 28
_journal_name_full 'Journal of the American Chemical Society'
_journal_page_first 8624
_journal_page_last 8628
_journal_paper_doi 10.1021/jacs.8b03302
_journal_volume 140
_journal_year 2018
_chemical_formula_sum 'C16 H16 O2'
_chemical_formula_weight 240.29
_space_group_IT_number 61
_space_group_name_Hall '-P 2ac 2ab'
_space_group_name_H-M_alt 'P b c a'
_symmetry_cell_setting orthorhombic
_symmetry_space_group_name_H-M 'P b c a'
_atom_sites_solution_hydrogens geom
_atom_sites_solution_primary direct
_atom_sites_solution_secondary difmap
_audit_creation_method SHELXL-97
_cell_angle_alpha 90.00
_cell_angle_beta 90.00
_cell_angle_gamma 90.00
_cell_formula_units_Z 8
_cell_length_a 10.3789(2)
_cell_length_b 8.0553(2)
_cell_length_c 29.9399(7)
_cell_measurement_reflns_used 3394
_cell_measurement_temperature 173(2)
_cell_measurement_theta_max 28.28
_cell_measurement_theta_min 4.08
_cell_volume 2503.13(10)
_computing_cell_refinement 'Collect (Nonius B.V., 1998)'
_computing_data_collection 'Collect (Nonius B.V., 1998)'
_computing_data_reduction 'Denzo-SMN (Otwinowski & Minor, 1997)'
_computing_molecular_graphics 'XP-SHELXL-2013 (Sheldrick, 2013)'
_computing_publication_material 'SHELXL-2013 (Sheldrick, 2013)'
_computing_structure_refinement 'SHELXL-2013 (Sheldrick, 2013)'
_computing_structure_solution 'SHELXL-2013 (Sheldrick, 2013)'
_diffrn_ambient_temperature 173(2)
_diffrn_measured_fraction_theta_full 0.995
_diffrn_measured_fraction_theta_max 0.995
_diffrn_measurement_device_type 'Nonius KappaCCD APEXII'
_diffrn_measurement_method '\w and \f scans'
_diffrn_radiation_monochromator 'Montel mirror'
_diffrn_radiation_source 'rotating anode Nonius FR591'
_diffrn_radiation_type MoK\a
_diffrn_radiation_wavelength 0.71073
_diffrn_reflns_av_R_equivalents 0.051
_diffrn_reflns_av_sigmaI/netI 0.0303
_diffrn_reflns_limit_h_max 12
_diffrn_reflns_limit_h_min -12
_diffrn_reflns_limit_k_max 9
_diffrn_reflns_limit_k_min -9
_diffrn_reflns_limit_l_max 35
_diffrn_reflns_limit_l_min -35
_diffrn_reflns_number 15359
_diffrn_reflns_theta_full 24.98
_diffrn_reflns_theta_max 24.98
_diffrn_reflns_theta_min 4.08
_exptl_absorpt_coefficient_mu 0.083
_exptl_absorpt_correction_T_max 0.9951
_exptl_absorpt_correction_T_min 0.9869
_exptl_absorpt_correction_type multi-scan
_exptl_absorpt_process_details 'Denzo (Otwinowski, Borek, Majewski & Minor, 2003)'
_exptl_crystal_colour colourless
_exptl_crystal_density_diffrn 1.275
_exptl_crystal_density_method 'not measured'
_exptl_crystal_description plate
_exptl_crystal_F_000 1024
_exptl_crystal_size_max 0.16
_exptl_crystal_size_mid 0.12
_exptl_crystal_size_min 0.06
_refine_diff_density_max 0.199
_refine_diff_density_min -0.137
_refine_diff_density_rms 0.033
_refine_ls_extinction_method none
_refine_ls_goodness_of_fit_ref 1.057
_refine_ls_hydrogen_treatment constr
_refine_ls_matrix_type full
_refine_ls_number_parameters 164
_refine_ls_number_reflns 2197
_refine_ls_number_restraints 0
_refine_ls_restrained_S_all 1.057
_refine_ls_R_factor_all 0.0543
_refine_ls_R_factor_gt 0.0450
_refine_ls_shift/su_max 0.000
_refine_ls_shift/su_mean 0.000
_refine_ls_structure_factor_coef Fsqd
_refine_ls_weighting_details 'calc w=1/[\s^2^(Fo^2^)+(0.0397P)^2^+1.3215P] where P=(Fo^2^+2Fc^2^)/3'
_refine_ls_weighting_scheme calc
_refine_ls_wR_factor_gt 0.1063
_refine_ls_wR_factor_ref 0.1132
_reflns_number_gt 1873
_reflns_number_total 2197
_reflns_threshold_expression >2sigma(I)
_cod_data_source_file ja8b03302_si_002.cif
_cod_data_source_block glo9022
_cod_original_sg_symbol_H-M Pbca
_cod_database_code 4132367

loop_
_symmetry_equiv_pos_as_xyz
'x, y, z'
'-x+1/2, -y, z+1/2'
'-x, y+1/2, -z+1/2'
'x+1/2, -y+1/2, -z'
'-x, -y, -z'
'x-1/2, y, -z-1/2'
'x, -y-1/2, z-1/2'
'-x-1/2, y-1/2, z'

loop_
_atom_site_label
_atom_site_type_symbol
_atom_site_fract_x
_atom_site_fract_y
_atom_site_fract_z
_atom_site_U_iso_or_equiv
_atom_site_adp_type
_atom_site_occupancy
_atom_site_symmetry_multiplicity
_atom_site_calc_flag
_atom_site_refinement_flags
C1 C 0.02107(16) 0.3207(2) 0.34879(6) 0.0333(4) Uani 1 1 d .
C2 C 0.12254(18) 0.4241(2) 0.33653(7) 0.0436(5) Uani 1 1 d .
H2 H 0.1938 0.4380 0.3561 0.052 Uiso 1 1 calc R
C3 C 0.1202(2) 0.5066(2) 0.29599(7) 0.0543(6) Uani 1 1 d .
H3 H 0.1897 0.5772 0.2879 0.065 Uiso 1 1 calc R
C4 C 0.0173(3) 0.4868(3) 0.26733(7) 0.0580(6) Uani 1 1 d .
H4 H 0.0163 0.5431 0.2395 0.070 Uiso 1 1 calc R
C5 C -0.0841(2) 0.3852(2) 0.27915(6) 0.0492(5) Uani 1 1 d .
H5 H -0.1550 0.3726 0.2594 0.059 Uiso 1 1 calc R
C6 C -0.08383(17) 0.3008(2) 0.31981(6) 0.0362(4) Uani 1 1 d .
C7 C -0.19021(17) 0.1910(2) 0.33215(6) 0.0393(4) Uani 1 1 d .
H7 H -0.2626 0.1848 0.3128 0.047 Uiso 1 1 calc R
C8 C -0.19085(16) 0.0996(2) 0.36892(6) 0.0378(4) Uani 1 1 d .
H8 H -0.2632 0.0301 0.3743 0.045 Uiso 1 1 calc R
C9 C -0.08373(16) 0.0996(2) 0.40263(5) 0.0345(4) Uani 1 1 d .
C10 C -0.02642(18) -0.0740(2) 0.40619(6) 0.0415(4) Uani 1 1 d .
O11 O -0.02660(17) -0.14923(19) 0.44118(5) 0.0676(5) Uani 1 1 d .
C12 C 0.02899(19) -0.1475(2) 0.36484(7) 0.0478(5) Uani 1 1 d .
H12A H 0.1016 -0.2195 0.3727 0.072 Uiso 1 1 calc R
H12B H 0.0590 -0.0585 0.3451 0.072 Uiso 1 1 calc R
H12C H -0.0372 -0.2129 0.3495 0.072 Uiso 1 1 calc R
C13 C 0.01992(14) 0.2381(2) 0.39363(5) 0.0315(4) Uani 1 1 d .
O14 O 0.14810(10) 0.18558(15) 0.40476(4) 0.0378(3) Uani 1 1 d .
C15 C 0.17206(17) 0.2177(2) 0.45145(6) 0.0431(5) Uani 1 1 d .
H15A H 0.2638 0.2458 0.4564 0.052 Uiso 1 1 calc R
H15B H 0.1504 0.1190 0.4697 0.052 Uiso 1 1 calc R
C16 C 0.08668(18) 0.3625(2) 0.46394(6) 0.0445(5) Uani 1 1 d .
H16A H 0.1287 0.4697 0.4569 0.053 Uiso 1 1 calc R
H16B H 0.0643 0.3600 0.4961 0.053 Uiso 1 1 calc R
C17 C -0.03119(17) 0.3348(2) 0.43505(6) 0.0370(4) Uani 1 1 d .
H17 H -0.0790 0.4388 0.4275 0.044 Uiso 1 1 calc R
C18 C -0.11927(18) 0.1863(2) 0.44717(6) 0.0430(5) Uani 1 1 d .
H18A H -0.2116 0.2161 0.4495 0.052 Uiso 1 1 calc R
H18B H -0.0906 0.1246 0.4740 0.052 Uiso 1 1 calc R

loop_
_atom_site_aniso_label
_atom_site_aniso_U_11
_atom_site_aniso_U_22
_atom_site_aniso_U_33
_atom_site_aniso_U_23
_atom_site_aniso_U_13
_atom_site_aniso_U_12
C1 0.0347(9) 0.0310(8) 0.0343(9) -0.0031(7) 0.0067(7) 0.0052(7)
C2 0.0407(10) 0.0396(10) 0.0505(11) 0.0008(9) 0.0107(8) 0.0013(8)
C3 0.0665(13) 0.0419(11) 0.0545(13) 0.0067(10) 0.0224(11) -0.0018(10)
C4 0.0959(17) 0.0418(11) 0.0362(10) 0.0046(9) 0.0133(11) 0.0029(12)
C5 0.0737(14) 0.0395(10) 0.0345(10) -0.0019(8) -0.0037(9) 0.0094(10)
C6 0.0434(10) 0.0339(9) 0.0313(9) -0.0048(7) 0.0016(7) 0.0076(8)
C7 0.0351(9) 0.0442(10) 0.0387(10) -0.0067(8) -0.0063(7) 0.0037(8)
C8 0.0302(8) 0.0424(10) 0.0410(10) -0.0040(8) 0.0026(7) -0.0036(8)
C9 0.0328(9) 0.0398(9) 0.0310(9) 0.0007(7) 0.0036(7) -0.0035(7)
C10 0.0418(10) 0.0408(10) 0.0420(11) 0.0045(8) -0.0025(8) -0.0075(8)
O11 0.0961(13) 0.0549(9) 0.0517(9) 0.0183(7) 0.0036(8) 0.0042(9)
C12 0.0442(11) 0.0416(11) 0.0575(13) -0.0068(9) -0.0026(9) 0.0025(9)
C13 0.0257(8) 0.0349(9) 0.0339(9) -0.0012(7) 0.0011(7) 0.0015(7)
O14 0.0293(6) 0.0412(7) 0.0430(7) -0.0027(6) -0.0036(5) 0.0040(5)
C15 0.0397(10) 0.0482(11) 0.0413(10) -0.0006(8) -0.0108(8) 0.0030(8)
C16 0.0509(11) 0.0422(10) 0.0404(10) -0.0051(8) -0.0086(8) 0.0021(9)
C17 0.0401(10) 0.0392(10) 0.0317(9) -0.0039(7) -0.0013(7) 0.0064(8)
C18 0.0406(10) 0.0571(12) 0.0314(9) -0.0042(8) 0.0056(7) -0.0001(9)

loop_
_atom_type_symbol
_atom_type_description
_atom_type_scat_dispersion_real
_atom_type_scat_dispersion_imag
_atom_type_scat_source
C C 0.0033 0.0016 'International Tables Vol C Tables 4.2.6.8 and 6.1.1.4'
H H 0.0000 0.0000 'International Tables Vol C Tables 4.2.6.8 and 6.1.1.4'
O O 0.0106 0.0060 'International Tables Vol C Tables 4.2.6.8 and 6.1.1.4'

loop_
_geom_angle_atom_site_label_1
_geom_angle_atom_site_label_2
_geom_angle_atom_site_label_3
_geom_angle
C2 C1 C6 119.53(17)
C2 C1 C13 120.54(16)
C6 C1 C13 119.85(15)
C3 C2 C1 120.35(19)
C3 C2 H2 119.8
C1 C2 H2 119.8
C4 C3 C2 120.2(2)
C4 C3 H3 119.9
C2 C3 H3 119.9
C3 C4 C5 120.00(19)
C3 C4 H4 120.0
C5 C4 H4 120.0
C4 C5 C6 120.8(2)
C4 C5 H5 119.6
C6 C5 H5 119.6
C5 C6 C1 119.12(18)
C5 C6 C7 120.93(17)
C1 C6 C7 119.95(15)
C8 C7 C6 123.39(16)
C8 C7 H7 118.3
C6 C7 H7 118.3
C7 C8 C9 123.71(16)
C7 C8 H8 118.1
C9 C8 H8 118.1
C8 C9 C10 109.64(14)
C8 C9 C18 113.71(14)
C10 C9 C18 116.51(15)
C8 C9 C13 113.04(14)
C10 C9 C13 113.32(14)
C18 C9 C13 89.46(13)
O11 C10 C12 121.42(18)
O11 C10 C9 121.32(18)
C12 C10 C9 117.26(16)
C10 C12 H12A 109.5
C10 C12 H12B 109.5
H12A C12 H12B 109.5
C10 C12 H12C 109.5
H12A C12 H12C 109.5
H12B C12 H12C 109.5
O14 C13 C1 109.37(13)
O14 C13 C17 106.15(13)
C1 C13 C17 119.56(14)
O14 C13 C9 112.66(13)
C1 C13 C9 118.30(14)
C17 C13 C9 89.17(12)
C13 O14 C15 109.39(12)
O14 C15 C16 106.07(14)
O14 C15 H15A 110.5
C16 C15 H15A 110.5
O14 C15 H15B 110.5
C16 C15 H15B 110.5
H15A C15 H15B 108.7
C15 C16 C17 102.61(14)
C15 C16 H16A 111.2
C17 C16 H16A 111.2
C15 C16 H16B 111.2
C17 C16 H16B 111.2
H16A C16 H16B 109.2
C16 C17 C18 117.18(16)
C16 C17 C13 104.67(14)
C18 C17 C13 90.05(13)
C16 C17 H17 114.0
C18 C17 H17 114.0
C13 C17 H17 114.0
C17 C18 C9 90.36(13)
C17 C18 H18A 113.6
C9 C18 H18A 113.6
C17 C18 H18B 113.6
C9 C18 H18B 113.6
H18A C18 H18B 110.9

loop_
_geom_bond_atom_site_label_1
_geom_bond_atom_site_label_2
_geom_bond_distance
C1 C2 1.392(2)
C1 C6 1.401(2)
C1 C13 1.499(2)
C2 C3 1.384(3)
C2 H2 0.9500
C3 C4 1.379(3)
C3 H3 0.9500
C4 C5 1.380(3)
C4 H4 0.9500
C5 C6 1.394(2)
C5 H5 0.9500
C6 C7 1.462(3)
C7 C8 1.325(3)
C7 H7 0.9500
C8 C9 1.502(2)
C8 H8 0.9500
C9 C10 1.523(3)
C9 C18 1.550(2)
C9 C13 1.573(2)
C10 O11 1.210(2)
C10 C12 1.488(3)
C12 H12A 0.9800
C12 H12B 0.9800
C12 H12C 0.9800
C13 O14 1.4352(19)
C13 C17 1.558(2)
O14 C15 1.443(2)
C15 C16 1.512(3)
C15 H15A 0.9900
C15 H15B 0.9900
C16 C17 1.515(2)
C16 H16A 0.9900
C16 H16B 0.9900
C17 C18 1.549(3)
C17 H17 1.0000
C18 H18A 0.9900
C18 H18B 0.9900

loop_
_geom_torsion_atom_site_label_1
_geom_torsion_atom_site_label_2
_geom_torsion_atom_site_label_3
_geom_torsion_atom_site_label_4
_geom_torsion
C6 C1 C2 C3 -0.1(3)
C13 C1 C2 C3 -176.81(16)
C1 C2 C3 C4 -0.2(3)
C2 C3 C4 C5 0.4(3)
C3 C4 C5 C6 -0.4(3)
C4 C5 C6 C1 0.2(3)
C4 C5 C6 C7 -179.02(17)
C2 C1 C6 C5 0.1(2)
C13 C1 C6 C5 176.84(15)
C2 C1 C6 C7 179.26(15)
C13 C1 C6 C7 -4.0(2)
C5 C6 C7 C8 175.38(17)
C1 C6 C7 C8 -3.8(3)
C6 C7 C8 C9 1.0(3)
C7 C8 C9 C10 -119.01(19)
C7 C8 C9 C18 108.6(2)
C7 C8 C9 C13 8.5(2)
C8 C9 C10 O11 -120.3(2)
C18 C9 C10 O11 10.6(3)
C13 C9 C10 O11 112.4(2)
C8 C9 C10 C12 59.3(2)
C18 C9 C10 C12 -169.74(16)
C13 C9 C10 C12 -68.0(2)
C2 C1 C13 O14 -38.9(2)
C6 C1 C13 O14 144.39(15)
C2 C1 C13 C17 83.7(2)
C6 C1 C13 C17 -93.04(19)
C2 C1 C13 C9 -169.65(15)
C6 C1 C13 C9 13.6(2)
C8 C9 C13 O14 -144.54(14)
C10 C9 C13 O14 -19.0(2)
C18 C9 C13 O14 99.81(15)
C8 C9 C13 C1 -15.3(2)
C10 C9 C13 C1 110.26(17)
C18 C9 C13 C1 -130.92(15)
C8 C9 C13 C17 108.28(15)
C10 C9 C13 C17 -126.19(15)
C18 C9 C13 C17 -7.37(13)
C1 C13 O14 C15 139.48(14)
C17 C13 O14 C15 9.22(17)
C9 C13 O14 C15 -86.78(16)
C13 O14 C15 C16 -27.37(19)
O14 C15 C16 C17 33.82(19)
C15 C16 C17 C18 70.34(19)
C15 C16 C17 C13 -27.44(18)
O14 C13 C17 C16 12.18(18)
C1 C13 C17 C16 -111.96(17)
C9 C13 C17 C16 125.57(14)
O14 C13 C17 C18 -106.01(14)
C1 C13 C17 C18 129.85(16)
C9 C13 C17 C18 7.38(13)
C16 C17 C18 C9 -114.05(16)
C13 C17 C18 C9 -7.49(13)
C8 C9 C18 C17 -107.62(16)
C10 C9 C18 C17 123.37(15)
C13 C9 C18 C17 7.42(13)
